data_2232979
loop_
_publ_author_name
'Wang, Haitao'
'Jia, Xiaoshi'
'Qu, Songnan'
'Bai, Binglian'
'Li, Min'

_publ_section_title
;
 5,5'-Bis(naphthalen-2-yl)-2,2'-bi(1,3,4-oxadiazole)
;
_journal_coeditor_code VM2137
_journal_issue 12
_journal_name_full 'Acta Crystallographica Section E'
_journal_page_first o3360
_journal_paper_doi 10.1107/S1600536811048513
_journal_volume 67
_journal_year 2011
_chemical_formula_iupac 'C24 H14 N4 O2'
_chemical_formula_moiety 'C24 H14 N4 O2'
_chemical_formula_sum 'C24 H14 N4 O2'
_chemical_formula_weight 390.39
_chemical_name_systematic
;
5,5'-Bis(naphthalen-2-yl)-2,2'-bi(1,3,4-oxadiazole)
;
_space_group_IT_number 14
_symmetry_cell_setting monoclinic
_symmetry_space_group_name_Hall '-P 2ybc'
_symmetry_space_group_name_H-M 'P 1 21/c 1'
_atom_sites_solution_hydrogens geom
_atom_sites_solution_primary direct
_atom_sites_solution_secondary difmap
_audit_creation_method SHELXL-97
_cell_angle_alpha 90.00
_cell_angle_beta 109.82(3)
_cell_angle_gamma 90.00
_cell_formula_units_Z 2
_cell_length_a 7.8982(16)
_cell_length_b 5.7107(11)
_cell_length_c 21.503(5)
_cell_measurement_temperature 293(2)
_cell_volume 912.4(4)
_computing_cell_refinement 'RAPID-AUTO (Rigaku, 1998)'
_computing_data_collection 'RAPID-AUTO (Rigaku, 1998)'
_computing_data_reduction 'CrystalStructure (Rigaku/MSC, 2002)'
_computing_molecular_graphics 'PLATON (Spek, 2009)'
_computing_publication_material 'SHELXL97 (Sheldrick, 2008)'
_computing_structure_refinement 'SHELXL97 (Sheldrick, 2008)'
_computing_structure_solution 'SHELXS97 (Sheldrick, 2008)'
_diffrn_ambient_temperature 293(2)
_diffrn_measured_fraction_theta_full 0.996
_diffrn_measured_fraction_theta_max 0.996
_diffrn_measurement_device_type 'Rigaku R-AXIS RAPID'
_diffrn_measurement_method '\w scans'
_diffrn_radiation_monochromator graphite
_diffrn_radiation_type MoK\a
_diffrn_radiation_wavelength 0.71073
_diffrn_reflns_av_R_equivalents 0.0297
_diffrn_reflns_av_sigmaI/netI 0.0267
_diffrn_reflns_limit_h_max 10
_diffrn_reflns_limit_h_min -10
_diffrn_reflns_limit_k_max 7
_diffrn_reflns_limit_k_min -7
_diffrn_reflns_limit_l_max 27
_diffrn_reflns_limit_l_min -27
_diffrn_reflns_number 8518
_diffrn_reflns_theta_full 27.48
_diffrn_reflns_theta_max 27.48
_diffrn_reflns_theta_min 3.71
_exptl_absorpt_coefficient_mu 0.094
_exptl_absorpt_correction_T_max 0.9888
_exptl_absorpt_correction_T_min 0.9833
_exptl_absorpt_correction_type multi-scan
_exptl_absorpt_process_details '(ABSCOR; Higashi, 1995)'
_exptl_crystal_colour colourless
_exptl_crystal_density_diffrn 1.421
_exptl_crystal_density_method 'not measured'
_exptl_crystal_description block
_exptl_crystal_F_000 404
_exptl_crystal_size_max 0.18
_exptl_crystal_size_mid 0.14
_exptl_crystal_size_min 0.12
_refine_diff_density_max 0.161
_refine_diff_density_min -0.182
_refine_ls_extinction_method none
_refine_ls_goodness_of_fit_ref 1.069
_refine_ls_hydrogen_treatment constr
_refine_ls_matrix_type full
_refine_ls_number_parameters 136
_refine_ls_number_reflns 2091
_refine_ls_number_restraints 0
_refine_ls_restrained_S_all 1.069
_refine_ls_R_factor_all 0.0571
_refine_ls_R_factor_gt 0.0386
_refine_ls_shift/su_max 0.001
_refine_ls_shift/su_mean 0.000
_refine_ls_structure_factor_coef Fsqd
_refine_ls_weighting_details 'calc w=1/[\s^2^(Fo^2^)+(0.0577P)^2^+0.0000P] where P=(Fo^2^+2Fc^2^)/3'
_refine_ls_weighting_scheme calc
_refine_ls_wR_factor_gt 0.0993
_refine_ls_wR_factor_ref 0.1058
_reflns_number_gt 1468
_reflns_number_total 2091
_reflns_threshold_expression I>2sigma(I)
_cod_data_source_file vm2137.cif
_cod_data_source_block I
_cod_original_cell_volume 912.4(3)
_cod_original_sg_symbol_H-M 'P 21/c'
_cod_database_code 2232979
_cod_database_fobs_code 2232979

loop_
_symmetry_equiv_pos_as_xyz
'x, y, z'
'-x, y+1/2, -z+1/2'
'-x, -y, -z'
'x, -y-1/2, z-1/2'

loop_
_atom_site_type_symbol
_atom_site_label
_atom_site_fract_x
_atom_site_fract_y
_atom_site_fract_z
_atom_site_U_iso_or_equiv
_atom_site_adp_type
_atom_site_calc_flag
_atom_site_refinement_flags
_atom_site_occupancy
_atom_site_symmetry_multiplicity
O O1 0.18040(11) 0.40921(16) 0.97102(4) 0.0412(2) Uani d . 1 1
N N1 0.01904(14) 0.7350(2) 0.94532(6) 0.0482(3) Uani d . 1 1
N N2 0.14392(14) 0.7347(2) 0.91193(6) 0.0479(3) Uani d . 1 1
C C1 0.04644(15) 0.5425(2) 0.97855(6) 0.0407(3) Uani d . 1 1
C C2 0.23461(16) 0.5413(2) 0.92839(6) 0.0388(3) Uani d . 1 1
C C3 0.38061(15) 0.4564(2) 0.90721(6) 0.0373(3) Uani d . 1 1
C C4 0.46713(17) 0.2407(2) 0.93102(6) 0.0448(3) Uani d . 1 1
H H4 0.4287 0.1499 0.9596 0.054 Uiso calc R 1 1
C C5 0.60641(17) 0.1660(2) 0.91221(7) 0.0453(3) Uani d . 1 1
H H5 0.6637 0.0256 0.9288 0.054 Uiso calc R 1 1
C C6 0.66520(15) 0.2993(2) 0.86777(6) 0.0389(3) Uani d . 1 1
C C7 0.80712(17) 0.2254(3) 0.84590(7) 0.0506(4) Uani d . 1 1
H H7 0.8681 0.0868 0.8621 0.061 Uiso calc R 1 1
C C8 0.85466(18) 0.3556(3) 0.80150(8) 0.0586(4) Uani d . 1 1
H H8 0.9466 0.3037 0.7870 0.070 Uiso calc R 1 1
C C9 0.76681(19) 0.5674(3) 0.77722(8) 0.0565(4) Uani d . 1 1
H H9 0.8008 0.6543 0.7468 0.068 Uiso calc R 1 1
C C10 0.63230(17) 0.6463(3) 0.79789(6) 0.0459(3) Uani d . 1 1
H H10 0.5763 0.7881 0.7821 0.055 Uiso calc R 1 1
C C11 0.57699(15) 0.5144(2) 0.84322(6) 0.0364(3) Uani d . 1 1
C C12 0.43475(15) 0.5888(2) 0.86414(6) 0.0379(3) Uani d . 1 1
H H12 0.3768 0.7297 0.8485 0.045 Uiso calc R 1 1

loop_
_atom_site_aniso_label
_atom_site_aniso_U_11
_atom_site_aniso_U_22
_atom_site_aniso_U_33
_atom_site_aniso_U_12
_atom_site_aniso_U_13
_atom_site_aniso_U_23
O1 0.0390(4) 0.0454(6) 0.0423(5) 0.0017(4) 0.0180(4) 0.0038(4)
N1 0.0447(6) 0.0538(7) 0.0506(6) 0.0060(5) 0.0222(5) 0.0051(6)
N2 0.0464(6) 0.0498(7) 0.0518(6) 0.0059(5) 0.0225(5) 0.0066(5)
C1 0.0343(6) 0.0481(8) 0.0402(6) 0.0009(5) 0.0133(5) -0.0021(6)
C2 0.0392(6) 0.0417(7) 0.0358(6) -0.0030(5) 0.0131(5) 0.0017(5)
C3 0.0363(6) 0.0379(7) 0.0371(6) -0.0013(5) 0.0115(5) -0.0009(5)
C4 0.0512(7) 0.0399(7) 0.0453(7) 0.0005(6) 0.0190(6) 0.0083(6)
C5 0.0481(7) 0.0357(7) 0.0495(7) 0.0050(5) 0.0130(6) 0.0036(6)
C6 0.0366(6) 0.0377(7) 0.0403(6) 0.0001(5) 0.0103(5) -0.0054(5)
C7 0.0433(7) 0.0485(9) 0.0588(8) 0.0042(6) 0.0156(6) -0.0084(7)
C8 0.0438(7) 0.0718(11) 0.0680(9) -0.0010(7) 0.0290(7) -0.0128(8)
C9 0.0522(8) 0.0680(11) 0.0569(8) -0.0083(7) 0.0285(7) 0.0018(8)
C10 0.0450(7) 0.0465(8) 0.0472(7) -0.0033(6) 0.0168(6) 0.0036(6)
C11 0.0363(6) 0.0366(7) 0.0355(6) -0.0036(5) 0.0110(5) -0.0029(5)
C12 0.0395(6) 0.0340(7) 0.0391(6) 0.0019(5) 0.0118(5) 0.0026(5)

loop_
_atom_type_symbol
_atom_type_description
_atom_type_scat_dispersion_real
_atom_type_scat_dispersion_imag
_atom_type_scat_source
C C 0.0033 0.0016 'International Tables Vol C Tables 4.2.6.8 and 6.1.1.4'
H H 0.0000 0.0000 'International Tables Vol C Tables 4.2.6.8 and 6.1.1.4'
N N 0.0061 0.0033 'International Tables Vol C Tables 4.2.6.8 and 6.1.1.4'
O O 0.0106 0.0060 'International Tables Vol C Tables 4.2.6.8 and 6.1.1.4'

loop_
_geom_angle_atom_site_label_1
_geom_angle_atom_site_label_2
_geom_angle_atom_site_label_3
_geom_angle_site_symmetry_3
_geom_angle
C1 O1 C2 . 101.84(10)
C1 N1 N2 . 105.54(11)
C2 N2 N1 . 106.25(11)
N1 C1 O1 . 113.78(11)
N1 C1 C1 3_567 127.93(15)
O1 C1 C1 3_567 118.28(15)
N2 C2 O1 . 112.58(11)
N2 C2 C3 . 128.24(12)
O1 C2 C3 . 119.18(12)
C12 C3 C4 . 120.03(11)
C12 C3 C2 . 119.22(12)
C4 C3 C2 . 120.75(12)
C5 C4 C3 . 120.24(12)
C5 C4 H4 . 119.9
C3 C4 H4 . 119.9
C4 C5 C6 . 120.93(13)
C4 C5 H5 . 119.5
C6 C5 H5 . 119.5
C5 C6 C7 . 122.68(13)
C5 C6 C11 . 118.86(11)
C7 C6 C11 . 118.45(12)
C8 C7 C6 . 120.48(14)
C8 C7 H7 . 119.8
C6 C7 H7 . 119.8
C7 C8 C9 . 120.87(14)
C7 C8 H8 . 119.6
C9 C8 H8 . 119.6
C10 C9 C8 . 120.39(14)
C10 C9 H9 . 119.8
C8 C9 H9 . 119.8
C9 C10 C11 . 120.50(14)
C9 C10 H10 . 119.8
C11 C10 H10 . 119.8
C12 C11 C10 . 121.71(12)
C12 C11 C6 . 119.00(11)
C10 C11 C6 . 119.29(11)
C3 C12 C11 . 120.93(12)
C3 C12 H12 . 119.5
C11 C12 H12 . 119.5

loop_
_geom_bond_atom_site_label_1
_geom_bond_atom_site_label_2
_geom_bond_site_symmetry_2
_geom_bond_distance
O1 C1 . 1.3568(15)
O1 C2 . 1.3636(15)
N1 C1 . 1.2889(18)
N1 N2 . 1.4031(16)
N2 C2 . 1.2986(17)
C1 C1 3_567 1.443(3)
C2 C3 . 1.4588(17)
C3 C12 . 1.3714(17)
C3 C4 . 1.4175(18)
C4 C5 . 1.3629(19)
C4 H4 . 0.9300
C5 C6 . 1.4173(19)
C5 H5 . 0.9300
C6 C7 . 1.4190(17)
C6 C11 . 1.4228(18)
C7 C8 . 1.360(2)
C7 H7 . 0.9300
C8 C9 . 1.404(2)
C8 H8 . 0.9300
C9 C10 . 1.3600(19)
C9 H9 . 0.9300
C10 C11 . 1.4130(18)
C10 H10 . 0.9300
C11 C12 . 1.4098(17)
C12 H12 . 0.9300

loop_
_geom_torsion_atom_site_label_1
_geom_torsion_atom_site_label_2
_geom_torsion_atom_site_label_3
_geom_torsion_atom_site_label_4
_geom_torsion_site_symmetry_4
_geom_torsion
C1 N1 N2 C2 . 0.01(14)
N2 N1 C1 O1 . 0.15(15)
N2 N1 C1 C1 3_567 179.92(16)
C2 O1 C1 N1 . -0.23(14)
C2 O1 C1 C1 3_567 179.97(14)
N1 N2 C2 O1 . -0.16(14)
N1 N2 C2 C3 . -179.98(12)
C1 O1 C2 N2 . 0.24(13)
C1 O1 C2 C3 . -179.92(11)
N2 C2 C3 C12 . -0.4(2)
O1 C2 C3 C12 . 179.76(10)
N2 C2 C3 C4 . 179.09(12)
O1 C2 C3 C4 . -0.72(18)
C12 C3 C4 C5 . 1.19(19)
C2 C3 C4 C5 . -178.33(12)
C3 C4 C5 C6 . -1.2(2)
C4 C5 C6 C7 . -178.66(12)
C4 C5 C6 C11 . 0.41(19)
C5 C6 C7 C8 . 177.78(13)
C11 C6 C7 C8 . -1.28(19)
C6 C7 C8 C9 . 1.1(2)
C7 C8 C9 C10 . 0.1(2)
C8 C9 C10 C11 . -1.1(2)
C9 C10 C11 C12 . -178.28(12)
C9 C10 C11 C6 . 0.84(19)
C5 C6 C11 C12 . 0.36(17)
C7 C6 C11 C12 . 179.46(11)
C5 C6 C11 C10 . -178.78(11)
C7 C6 C11 C10 . 0.33(17)
C4 C3 C12 C11 . -0.42(18)
C2 C3 C12 C11 . 179.11(11)
C10 C11 C12 C3 . 178.77(11)
C6 C11 C12 C3 . -0.35(18)
